data_1514213
loop_
_publ_author_name
'Zhang, Xiaofei'
'Cividino, Pascale'
'Poisson, Jean-Fran\,cois'
'Shpak-Kraievskyi, Pavlo'
'Laurent, Mathieu Y'
'Martel, Arnaud'
'Dujardin, Gilles'
'Py, Sandrine'

_publ_section_title
;
 Asymmetric Synthesis of \a,\a-Disubstituted Amino Acids by Cycloaddition
 of (E)-Ketonitrones with Vinyl Ethers.
;
_journal_issue 7
_journal_name_full 'Organic letters'
_journal_page_first 1936
_journal_page_last 1939
_journal_paper_doi 10.1021/ol500483t
_journal_volume 16
_journal_year 2014
_chemical_absolute_configuration rm
_chemical_formula_moiety 'C28 H44 N O11'
_chemical_formula_sum 'C28 H44 N O11'
_chemical_formula_weight 570.64
_chemical_name_systematic
; 
 ? 
;
_space_group_IT_number 5
_symmetry_cell_setting monoclinic
_symmetry_space_group_name_Hall 'C 2y'
_symmetry_space_group_name_H-M 'C 1 2 1'
_atom_sites_solution_hydrogens geom
_atom_sites_solution_primary direct
_atom_sites_solution_secondary difmap
_audit_creation_method SHELXL-97
_cell_angle_alpha 90.00
_cell_angle_beta 112.536(2)
_cell_angle_gamma 90.00
_cell_formula_units_Z 4
_cell_length_a 26.5845(9)
_cell_length_b 9.3012(3)
_cell_length_c 14.1691(4)
_cell_measurement_reflns_used 9125
_cell_measurement_temperature 296(2)
_cell_measurement_theta_max 49.751
_cell_measurement_theta_min 4.685
_cell_volume 3236.03(18)
_computing_structure_refinement 'SHELXL-97 (Sheldrick, 2008)'
_computing_structure_solution 'SHELXS-97 (Sheldrick, 2008)'
_diffrn_ambient_temperature 296(2)
_diffrn_measured_fraction_theta_full 0.996
_diffrn_measured_fraction_theta_max 0.996
_diffrn_radiation_monochromator graphite
_diffrn_radiation_source 'fine-focus sealed tube'
_diffrn_radiation_type MoK\a
_diffrn_radiation_wavelength 0.71073
_diffrn_reflns_av_R_equivalents 0.0666
_diffrn_reflns_av_sigmaI/netI 0.0474
_diffrn_reflns_limit_h_max 35
_diffrn_reflns_limit_h_min -35
_diffrn_reflns_limit_k_max 12
_diffrn_reflns_limit_k_min -12
_diffrn_reflns_limit_l_max 18
_diffrn_reflns_limit_l_min -18
_diffrn_reflns_number 61030
_diffrn_reflns_theta_full 28.38
_diffrn_reflns_theta_max 28.38
_diffrn_reflns_theta_min 1.56
_exptl_absorpt_coefficient_mu 0.090
_exptl_absorpt_correction_T_max 0.997
_exptl_absorpt_correction_T_min 0.983
_exptl_absorpt_correction_type multi-scan
_exptl_absorpt_process_details '(SHELX76; Sheldrick, 2008)'
_exptl_crystal_colour brown
_exptl_crystal_density_diffrn 1.171
_exptl_crystal_density_method 'not measured'
_exptl_crystal_description needle
_exptl_crystal_F_000 1228
_exptl_crystal_size_max 0.739
_exptl_crystal_size_mid 0.155
_exptl_crystal_size_min 0.037
_refine_diff_density_max 0.428
_refine_diff_density_min -0.509
_refine_diff_density_rms 0.170
_refine_ls_abs_structure_details 'Flack H D (1983), Acta Cryst. A39, 876-881'
_refine_ls_abs_structure_Flack -0.3(11)
_refine_ls_extinction_method none
_refine_ls_goodness_of_fit_ref 1.069
_refine_ls_hydrogen_treatment constr
_refine_ls_matrix_type full
_refine_ls_number_parameters 368
_refine_ls_number_reflns 8062
_refine_ls_number_restraints 1
_refine_ls_restrained_S_all 1.069
_refine_ls_R_factor_all 0.0980
_refine_ls_R_factor_gt 0.0541
_refine_ls_shift/su_max 0.000
_refine_ls_shift/su_mean 0.000
_refine_ls_structure_factor_coef Fsqd
_refine_ls_weighting_details 'calc w=1/[\s^2^(Fo^2^)+(0.1011P)^2^+0.0000P] where P=(Fo^2^+2Fc^2^)/3'
_refine_ls_weighting_scheme calc
_refine_ls_wR_factor_gt 0.1463
_refine_ls_wR_factor_ref 0.1799
_reflns_number_gt 5106
_reflns_number_total 8062
_reflns_threshold_expression >2sigma(I)
_cod_data_source_file ol500483t_si_002.cif
_cod_data_source_block c28h44no11
_cod_depositor_comments
;Adding full bibliography for
 ./tmp-cod-update-bibliographies-8800/cifs/1514213.cif.
;
_cod_original_cell_volume 3236.02(18)
_cod_original_sg_symbol_H-M 'C 2'
_cod_database_code 1514213

loop_
_symmetry_equiv_pos_as_xyz
'x, y, z'
'-x, y, -z'
'x+1/2, y+1/2, z'
'-x+1/2, y+1/2, -z'

loop_
_atom_site_label
_atom_site_type_symbol
_atom_site_fract_x
_atom_site_fract_y
_atom_site_fract_z
_atom_site_U_iso_or_equiv
_atom_site_adp_type
_atom_site_occupancy
_atom_site_symmetry_multiplicity
_atom_site_calc_flag
_atom_site_refinement_flags
O1 O 0.58842(8) 0.3983(2) 0.8543(2) 0.0699(6) Uani 1 1 d .
O2 O 0.78428(7) 0.2995(2) 0.73823(13) 0.0464(4) Uani 1 1 d .
O3 O 0.90335(9) 0.2879(2) 0.67187(18) 0.0598(5) Uani 1 1 d .
O4 O 0.88523(13) 0.5264(2) 0.6458(2) 0.0835(8) Uani 1 1 d .
O5 O 0.82175(7) 0.4398(2) 0.92951(14) 0.0465(5) Uani 1 1 d .
O6 O 0.81525(8) 0.5070(2) 1.08428(14) 0.0493(5) Uani 1 1 d .
O7 O 0.62673(9) 0.5989(3) 0.8271(2) 0.0691(6) Uani 1 1 d .
O8 O 0.66971(7) 0.3999(2) 0.69067(13) 0.0469(4) Uani 1 1 d .
O9 O 0.72463(10) 0.5918(3) 0.71326(16) 0.0659(6) Uani 1 1 d .
O10 O 0.81486(8) -0.0026(2) 0.87050(16) 0.0513(5) Uani 1 1 d .
O11 O 0.86043(10) 0.0424(2) 0.76633(19) 0.0602(6) Uani 1 1 d .
N1 N 0.77226(8) 0.3505(2) 0.89643(16) 0.0404(5) Uani 1 1 d .
C1 C 0.53604(15) 0.5781(5) 0.9020(3) 0.0866(12) Uani 1 1 d .
H1A H 0.4998 0.6111 0.8892 0.130 Uiso 1 1 calc R
H1B H 0.5575 0.6566 0.8939 0.130 Uiso 1 1 calc R
H1C H 0.5522 0.5414 0.9704 0.130 Uiso 1 1 calc R
C2 C 0.53382(13) 0.4630(4) 0.8288(3) 0.0794(12) Uani 1 1 d .
C3 C 0.62943(11) 0.4748(3) 0.8514(2) 0.0452(6) Uani 1 1 d .
C4 C 0.68068(10) 0.3872(3) 0.88617(19) 0.0404(5) Uani 1 1 d .
H4A H 0.6725 0.2931 0.8544 0.049 Uiso 1 1 calc R
H4B H 0.6934 0.3736 0.9595 0.049 Uiso 1 1 calc R
C5 C 0.72637(10) 0.4556(3) 0.86074(18) 0.0383(5) Uani 1 1 d .
C6 C 0.77734(10) 0.2442(3) 0.82728(19) 0.0407(6) Uani 1 1 d .
H6 H 0.7445 0.1843 0.8045 0.049 Uiso 1 1 calc R
C7 C 0.84122(11) 0.3018(3) 0.7574(2) 0.0431(6) Uani 1 1 d .
H7 H 0.8575 0.3886 0.7963 0.052 Uiso 1 1 calc R
C8 C 0.84736(13) 0.3071(3) 0.6558(2) 0.0529(7) Uani 1 1 d .
H8 H 0.8248 0.2331 0.6096 0.063 Uiso 1 1 calc R
C9 C 0.92531(15) 0.4216(4) 0.6566(3) 0.0712(9) Uani 1 1 d .
C10 C 0.9745(2) 0.4528(7) 0.7550(6) 0.149(3) Uani 1 1 d .
H10A H 0.9623 0.4738 0.8091 0.224 Uiso 1 1 calc R
H10B H 0.9941 0.5338 0.7446 0.224 Uiso 1 1 calc R
H10C H 0.9980 0.3703 0.7732 0.224 Uiso 1 1 calc R
C11 C 0.9392(3) 0.4100(5) 0.5628(5) 0.118(2) Uani 1 1 d .
H11A H 0.9594 0.4933 0.5582 0.177 Uiso 1 1 calc R
H11B H 0.9062 0.4040 0.5029 0.177 Uiso 1 1 calc R
H11C H 0.9607 0.3253 0.5677 0.177 Uiso 1 1 calc R
C12 C 0.83436(16) 0.4550(4) 0.6057(3) 0.0717(10) Uani 1 1 d .
H12A H 0.8212 0.4476 0.5319 0.086 Uiso 1 1 calc R
H12B H 0.8074 0.5045 0.6242 0.086 Uiso 1 1 calc R
C13 C 0.81026(11) 0.5507(3) 0.9867(2) 0.0433(6) Uani 1 1 d .
H13 H 0.8338 0.6337 0.9917 0.052 Uiso 1 1 calc R
C14 C 0.86939(14) 0.4696(4) 1.1487(2) 0.0642(9) Uani 1 1 d .
H14A H 0.8940 0.5479 1.1515 0.077 Uiso 1 1 calc R
H14B H 0.8810 0.3850 1.1223 0.077 Uiso 1 1 calc R
C15 C 0.87042(19) 0.4396(6) 1.2538(3) 0.0901(13) Uani 1 1 d .
H15A H 0.8469 0.3598 1.2507 0.135 Uiso 1 1 calc R
H15B H 0.8581 0.5230 1.2786 0.135 Uiso 1 1 calc R
H15C H 0.9069 0.4168 1.2992 0.135 Uiso 1 1 calc R
C16 C 0.75109(11) 0.5904(3) 0.9257(2) 0.0488(6) Uani 1 1 d .
H16A H 0.7487 0.6730 0.8824 0.059 Uiso 1 1 calc R
H16B H 0.7324 0.6124 0.9709 0.059 Uiso 1 1 calc R
C17 C 0.51121(19) 0.5178(9) 0.7204(4) 0.152(3) Uani 1 1 d .
H17A H 0.5352 0.5893 0.7122 0.229 Uiso 1 1 calc R
H17B H 0.4760 0.5594 0.7056 0.229 Uiso 1 1 calc R
H17C H 0.5080 0.4394 0.6743 0.229 Uiso 1 1 calc R
C18 C 0.70720(11) 0.4928(3) 0.7462(2) 0.0429(6) Uani 1 1 d .
C19 C 0.64054(14) 0.4161(4) 0.5783(2) 0.0648(9) Uani 1 1 d .
C20 C 0.6802(2) 0.3989(8) 0.5264(3) 0.118(2) Uani 1 1 d .
H20A H 0.7073 0.4732 0.5493 0.177 Uiso 1 1 calc R
H20B H 0.6611 0.4060 0.4538 0.177 Uiso 1 1 calc R
H20C H 0.6975 0.3066 0.5431 0.177 Uiso 1 1 calc R
C21 C 0.6000(2) 0.2955(6) 0.5532(3) 0.1071(17) Uani 1 1 d .
H21A H 0.5774 0.2982 0.4817 0.161 Uiso 1 1 calc R
H21B H 0.5777 0.3059 0.5925 0.161 Uiso 1 1 calc R
H21C H 0.6189 0.2053 0.5693 0.161 Uiso 1 1 calc R
C22 C 0.6124(2) 0.5596(5) 0.5560(3) 0.1016(16) Uani 1 1 d .
H22A H 0.6391 0.6349 0.5769 0.152 Uiso 1 1 calc R
H22B H 0.5888 0.5679 0.5927 0.152 Uiso 1 1 calc R
H22C H 0.5913 0.5676 0.4840 0.152 Uiso 1 1 calc R
C23 C 0.82698(11) 0.1461(3) 0.8807(2) 0.0434(6) Uani 1 1 d .
H23 H 0.8452 0.1724 0.9529 0.052 Uiso 1 1 calc R
C24 C 0.82306(12) -0.0556(3) 0.7824(2) 0.0498(7) Uani 1 1 d .
C25 C 0.86496(11) 0.1705(3) 0.8237(2) 0.0452(6) Uani 1 1 d .
H25 H 0.9026 0.1874 0.8712 0.054 Uiso 1 1 calc R
C26 C 0.84937(15) -0.2014(3) 0.8075(3) 0.0662(9) Uani 1 1 d .
H26A H 0.8799 -0.1970 0.8717 0.099 Uiso 1 1 calc R
H26B H 0.8617 -0.2301 0.7548 0.099 Uiso 1 1 calc R
H26C H 0.8234 -0.2700 0.8119 0.099 Uiso 1 1 calc R
C27 C 0.77035(13) -0.0599(4) 0.6905(3) 0.0709(9) Uani 1 1 d .
H27A H 0.7766 -0.1002 0.6336 0.106 Uiso 1 1 calc R
H27B H 0.7563 0.0359 0.6739 0.106 Uiso 1 1 calc R
H27C H 0.7445 -0.1182 0.7053 0.106 Uiso 1 1 calc R
C28 C 0.50101(12) 0.3399(7) 0.8408(3) 0.206(5) Uani 1 1 d R

loop_
_atom_site_aniso_label
_atom_site_aniso_U_11
_atom_site_aniso_U_22
_atom_site_aniso_U_33
_atom_site_aniso_U_23
_atom_site_aniso_U_13
_atom_site_aniso_U_12
O1 0.0406(11) 0.0578(13) 0.1177(19) -0.0063(13) 0.0374(12) -0.0023(10)
O2 0.0456(10) 0.0608(11) 0.0373(9) 0.0031(8) 0.0208(8) 0.0116(9)
O3 0.0627(13) 0.0514(11) 0.0814(14) 0.0086(11) 0.0456(11) 0.0054(10)
O4 0.099(2) 0.0511(14) 0.118(2) 0.0121(13) 0.0619(18) 0.0103(13)
O5 0.0360(9) 0.0602(12) 0.0460(10) -0.0139(8) 0.0187(8) -0.0019(8)
O6 0.0466(11) 0.0601(12) 0.0412(10) -0.0040(9) 0.0168(8) 0.0055(9)
O7 0.0562(13) 0.0517(13) 0.1041(18) 0.0215(13) 0.0358(13) 0.0142(10)
O8 0.0462(10) 0.0541(11) 0.0347(9) -0.0005(8) 0.0092(8) -0.0002(9)
O9 0.0766(15) 0.0660(14) 0.0569(12) 0.0113(11) 0.0276(11) -0.0152(12)
O10 0.0606(12) 0.0488(11) 0.0592(11) 0.0057(9) 0.0391(10) 0.0045(9)
O11 0.0766(14) 0.0430(10) 0.0887(16) -0.0072(10) 0.0624(13) -0.0035(10)
N1 0.0329(10) 0.0496(12) 0.0392(11) -0.0037(9) 0.0145(9) 0.0032(9)
C1 0.054(2) 0.119(3) 0.092(3) -0.023(3) 0.0349(19) 0.017(2)
C2 0.0360(15) 0.085(3) 0.113(3) -0.032(2) 0.0231(18) 0.0018(16)
C3 0.0377(13) 0.0510(17) 0.0488(15) -0.0041(12) 0.0185(11) 0.0022(11)
C4 0.0382(13) 0.0470(14) 0.0386(12) 0.0052(11) 0.0175(10) 0.0068(10)
C5 0.0343(12) 0.0425(13) 0.0376(12) 0.0003(10) 0.0132(10) 0.0041(10)
C6 0.0388(13) 0.0490(14) 0.0371(13) -0.0036(11) 0.0176(11) 0.0052(11)
C7 0.0462(14) 0.0452(14) 0.0421(13) -0.0029(11) 0.0216(11) 0.0011(12)
C8 0.0590(17) 0.0585(17) 0.0506(16) -0.0023(14) 0.0314(14) -0.0020(14)
C9 0.073(2) 0.0482(18) 0.105(3) -0.0007(18) 0.049(2) -0.0035(16)
C10 0.102(4) 0.101(4) 0.202(7) -0.036(4) 0.011(4) -0.026(3)
C11 0.167(5) 0.078(3) 0.174(5) 0.025(3) 0.138(5) 0.004(3)
C12 0.074(2) 0.082(2) 0.068(2) 0.0220(18) 0.0375(18) 0.019(2)
C13 0.0440(14) 0.0482(14) 0.0411(14) -0.0070(11) 0.0200(11) -0.0003(11)
C14 0.0558(18) 0.078(2) 0.0538(18) 0.0020(16) 0.0152(14) 0.0158(15)
C15 0.097(3) 0.116(4) 0.0479(19) 0.002(2) 0.0181(19) 0.020(3)
C16 0.0465(15) 0.0482(15) 0.0512(15) -0.0063(12) 0.0183(13) 0.0037(12)
C17 0.063(3) 0.264(9) 0.091(3) -0.064(4) -0.014(3) 0.057(4)
C18 0.0414(13) 0.0477(14) 0.0408(13) 0.0037(11) 0.0170(11) 0.0032(11)
C19 0.069(2) 0.086(2) 0.0301(14) 0.0029(14) 0.0082(13) 0.0099(18)
C20 0.099(3) 0.210(6) 0.047(2) -0.014(3) 0.031(2) 0.014(4)
C21 0.114(4) 0.113(3) 0.058(2) -0.012(2) -0.007(2) -0.037(3)
C22 0.113(4) 0.107(3) 0.056(2) 0.018(2) -0.001(2) 0.036(3)
C23 0.0438(14) 0.0482(15) 0.0428(14) 0.0016(11) 0.0217(12) 0.0083(11)
C24 0.0541(16) 0.0475(15) 0.0622(17) 0.0017(13) 0.0382(14) -0.0009(12)
C25 0.0409(14) 0.0476(15) 0.0519(15) 0.0007(12) 0.0231(12) 0.0013(11)
C26 0.071(2) 0.0476(16) 0.098(3) 0.0076(17) 0.0518(19) 0.0050(16)
C27 0.069(2) 0.072(2) 0.074(2) -0.0065(18) 0.0305(18) 0.0001(18)
C28 0.085(4) 0.127(5) 0.446(15) -0.062(7) 0.145(7) -0.044(4)

loop_
_atom_type_symbol
_atom_type_description
_atom_type_scat_dispersion_real
_atom_type_scat_dispersion_imag
_atom_type_scat_source
C C 0.0033 0.0016 'International Tables Vol C Tables 4.2.6.8 and 6.1.1.4'
H H 0.0000 0.0000 'International Tables Vol C Tables 4.2.6.8 and 6.1.1.4'
N N 0.0061 0.0033 'International Tables Vol C Tables 4.2.6.8 and 6.1.1.4'
O O 0.0106 0.0060 'International Tables Vol C Tables 4.2.6.8 and 6.1.1.4'

loop_
_geom_angle_atom_site_label_1
_geom_angle_atom_site_label_2
_geom_angle_atom_site_label_3
_geom_angle
C3 O1 C2 121.2(3)
C7 O2 C6 108.70(18)
C9 O3 C8 109.2(2)
C9 O4 C12 106.6(3)
C13 O5 N1 103.34(17)
C13 O6 C14 113.3(2)
C18 O8 C19 122.3(2)
C23 O10 C24 108.7(2)
C25 O11 C24 110.8(2)
C6 N1 O5 107.45(18)
C6 N1 C5 119.94(19)
O5 N1 C5 104.65(18)
C2 C1 H1A 109.5
C2 C1 H1B 109.5
H1A C1 H1B 109.5
C2 C1 H1C 109.5
H1A C1 H1C 109.5
H1B C1 H1C 109.5
C1 C2 O1 110.6(3)
C1 C2 C28 110.2(4)
O1 C2 C28 102.8(3)
C1 C2 C17 111.4(4)
O1 C2 C17 110.8(3)
C28 C2 C17 110.7(4)
O7 C3 O1 124.8(3)
O7 C3 C4 124.4(3)
O1 C3 C4 110.8(2)
C3 C4 C5 113.5(2)
C3 C4 H4A 108.9
C5 C4 H4A 108.9
C3 C4 H4B 108.9
C5 C4 H4B 108.9
H4A C4 H4B 107.7
N1 C5 C4 105.48(19)
N1 C5 C16 102.95(19)
C4 C5 C16 113.1(2)
N1 C5 C18 113.6(2)
C4 C5 C18 111.6(2)
C16 C5 C18 109.8(2)
N1 C6 O2 115.4(2)
N1 C6 C23 111.0(2)
O2 C6 C23 105.60(19)
N1 C6 H6 108.2
O2 C6 H6 108.2
C23 C6 H6 108.2
O2 C7 C8 108.2(2)
O2 C7 C25 105.3(2)
C8 C7 C25 116.4(2)
O2 C7 H7 108.9
C8 C7 H7 108.9
C25 C7 H7 108.9
O3 C8 C7 109.3(2)
O3 C8 C12 102.9(3)
C7 C8 C12 112.7(3)
O3 C8 H8 110.6
C7 C8 H8 110.6
C12 C8 H8 110.6
O4 C9 O3 106.5(3)
O4 C9 C11 112.5(4)
O3 C9 C11 108.9(3)
O4 C9 C10 108.3(4)
O3 C9 C10 106.5(4)
C11 C9 C10 113.8(5)
C9 C10 H10A 109.5
C9 C10 H10B 109.5
H10A C10 H10B 109.5
C9 C10 H10C 109.5
H10A C10 H10C 109.5
H10B C10 H10C 109.5
C9 C11 H11A 109.5
C9 C11 H11B 109.5
H11A C11 H11B 109.5
C9 C11 H11C 109.5
H11A C11 H11C 109.5
H11B C11 H11C 109.5
O4 C12 C8 103.0(3)
O4 C12 H12A 111.2
C8 C12 H12A 111.2
O4 C12 H12B 111.2
C8 C12 H12B 111.2
H12A C12 H12B 109.1
O6 C13 O5 113.3(2)
O6 C13 C16 108.5(2)
O5 C13 C16 104.8(2)
O6 C13 H13 110.0
O5 C13 H13 110.0
C16 C13 H13 110.0
O6 C14 C15 108.1(3)
O6 C14 H14A 110.1
C15 C14 H14A 110.1
O6 C14 H14B 110.1
C15 C14 H14B 110.1
H14A C14 H14B 108.4
C14 C15 H15A 109.5
C14 C15 H15B 109.5
H15A C15 H15B 109.5
C14 C15 H15C 109.5
H15A C15 H15C 109.5
H15B C15 H15C 109.5
C13 C16 C5 104.6(2)
C13 C16 H16A 110.8
C5 C16 H16A 110.8
C13 C16 H16B 110.8
C5 C16 H16B 110.8
H16A C16 H16B 108.9
C2 C17 H17A 109.5
C2 C17 H17B 109.5
H17A C17 H17B 109.5
C2 C17 H17C 109.5
H17A C17 H17C 109.5
H17B C17 H17C 109.5
O9 C18 O8 125.6(2)
O9 C18 C5 124.0(3)
O8 C18 C5 110.4(2)
O8 C19 C21 102.1(3)
O8 C19 C22 109.2(3)
C21 C19 C22 111.1(4)
O8 C19 C20 109.6(3)
C21 C19 C20 112.2(4)
C22 C19 C20 112.1(4)
C19 C20 H20A 109.5
C19 C20 H20B 109.5
H20A C20 H20B 109.5
C19 C20 H20C 109.5
H20A C20 H20C 109.5
H20B C20 H20C 109.5
C19 C21 H21A 109.5
C19 C21 H21B 109.5
H21A C21 H21B 109.5
C19 C21 H21C 109.5
H21A C21 H21C 109.5
H21B C21 H21C 109.5
C19 C22 H22A 109.5
C19 C22 H22B 109.5
H22A C22 H22B 109.5
C19 C22 H22C 109.5
H22A C22 H22C 109.5
H22B C22 H22C 109.5
O10 C23 C25 105.1(2)
O10 C23 C6 114.2(2)
C25 C23 C6 105.4(2)
O10 C23 H23 110.6
C25 C23 H23 110.6
C6 C23 H23 110.6
O11 C24 O10 105.4(2)
O11 C24 C27 110.7(3)
O10 C24 C27 111.1(2)
O11 C24 C26 108.9(2)
O10 C24 C26 108.4(2)
C27 C24 C26 112.1(3)
O11 C25 C7 113.2(2)
O11 C25 C23 104.4(2)
C7 C25 C23 104.1(2)
O11 C25 H25 111.5
C7 C25 H25 111.5
C23 C25 H25 111.5
C24 C26 H26A 109.5
C24 C26 H26B 109.5
H26A C26 H26B 109.5
C24 C26 H26C 109.5
H26A C26 H26C 109.5
H26B C26 H26C 109.5
C24 C27 H27A 109.5
C24 C27 H27B 109.5
H27A C27 H27B 109.5
C24 C27 H27C 109.5
H27A C27 H27C 109.5
H27B C27 H27C 109.5

loop_
_geom_bond_atom_site_label_1
_geom_bond_atom_site_label_2
_geom_bond_distance
O1 C3 1.315(3)
O1 C2 1.483(4)
O2 C7 1.432(3)
O2 C6 1.439(3)
O3 C9 1.424(4)
O3 C8 1.428(4)
O4 C9 1.408(4)
O4 C12 1.415(5)
O5 C13 1.416(3)
O5 N1 1.472(3)
O6 C13 1.397(3)
O6 C14 1.421(4)
O7 C3 1.199(4)
O8 C18 1.326(3)
O8 C19 1.487(3)
O9 C18 1.203(3)
O10 C23 1.415(4)
O10 C24 1.435(3)
O11 C25 1.422(3)
O11 C24 1.429(3)
N1 C6 1.434(3)
N1 C5 1.493(3)
C1 C2 1.475(5)
C1 H1A 0.9600
C1 H1B 0.9600
C1 H1C 0.9600
C2 C28 1.489(7)
C2 C17 1.508(7)
C3 C4 1.500(4)
C4 C5 1.532(4)
C4 H4A 0.9700
C4 H4B 0.9700
C5 C16 1.545(4)
C5 C18 1.542(4)
C6 C23 1.543(3)
C6 H6 0.9800
C7 C8 1.511(4)
C7 C25 1.522(4)
C7 H7 0.9800
C8 C12 1.525(5)
C8 H8 0.9800
C9 C11 1.514(6)
C9 C10 1.530(7)
C10 H10A 0.9600
C10 H10B 0.9600
C10 H10C 0.9600
C11 H11A 0.9600
C11 H11B 0.9600
C11 H11C 0.9600
C12 H12A 0.9700
C12 H12B 0.9700
C13 C16 1.522(4)
C13 H13 0.9800
C14 C15 1.505(5)
C14 H14A 0.9700
C14 H14B 0.9700
C15 H15A 0.9600
C15 H15B 0.9600
C15 H15C 0.9600
C16 H16A 0.9700
C16 H16B 0.9700
C17 H17A 0.9600
C17 H17B 0.9600
C17 H17C 0.9600
C19 C21 1.501(6)
C19 C22 1.503(6)
C19 C20 1.508(6)
C20 H20A 0.9600
C20 H20B 0.9600
C20 H20C 0.9600
C21 H21A 0.9600
C21 H21B 0.9600
C21 H21C 0.9600
C22 H22A 0.9600
C22 H22B 0.9600
C22 H22C 0.9600
C23 C25 1.532(4)
C23 H23 0.9800
C24 C27 1.504(4)
C24 C26 1.504(4)
C25 H25 0.9800
C26 H26A 0.9600
C26 H26B 0.9600
C26 H26C 0.9600
C27 H27A 0.9600
C27 H27B 0.9600
C27 H27C 0.9600
